data_7102118
loop_
_publ_author_name
'Holschumacher, Dirk'
'Hrib, Cristian G'
'Jones, Peter G'
'Tamm, Matthias'

_publ_section_title
;
 A stable chiral diaminocyclopropenylidene.
;
_journal_issue 35
_journal_name_full 'Chemical communications (Cambridge, England)'
_journal_page_first 3661
_journal_page_last 3663
_journal_paper_doi 10.1039/b706708a
_journal_year 2007
_chemical_formula_sum 'C70.5 H73 Ag B Cl F4 N4'
_chemical_formula_weight 1206.46
_chemical_name_systematic
;
?
;
_space_group_IT_number 4
_symmetry_cell_setting monoclinic
_symmetry_space_group_name_Hall 'P 2yb'
_symmetry_space_group_name_H-M 'P 1 21 1'
_atom_sites_solution_hydrogens geom
_atom_sites_solution_primary direct
_atom_sites_solution_secondary difmap
_audit_creation_method SHELXL-97
_cell_angle_alpha 90.00
_cell_angle_beta 90.649(2)
_cell_angle_gamma 90.00
_cell_formula_units_Z 4
_cell_length_a 13.4636(10)
_cell_length_b 32.293(2)
_cell_length_c 14.1429(11)
_cell_measurement_reflns_used 5781
_cell_measurement_temperature 133(2)
_cell_measurement_theta_max 30
_cell_measurement_theta_min 2
_cell_volume 6148.6(8)
_computing_cell_refinement 'Bruker SAINT'
_computing_data_collection 'Bruker SMART'
_computing_data_reduction 'Bruker SAINT'
_computing_molecular_graphics 'Siemens XP'
_computing_publication_material SHELXL-97
_computing_structure_refinement 'SHELXL-97 (Sheldrick, 1997)'
_computing_structure_solution 'SHELXS-97 (Sheldrick, 1990)'
_diffrn_ambient_temperature 133(2)
_diffrn_detector_area_resol_mean 8.192
_diffrn_measured_fraction_theta_full 1.000
_diffrn_measured_fraction_theta_max 1.000
_diffrn_measurement_device_type 'Bruker SMART 1000 CCD'
_diffrn_measurement_method '\w- and \f-scans'
_diffrn_radiation_monochromator graphite
_diffrn_radiation_source 'fine-focus sealed tube'
_diffrn_radiation_type MoK\a
_diffrn_radiation_wavelength 0.71073
_diffrn_reflns_av_R_equivalents 0.1127
_diffrn_reflns_av_sigmaI/netI 0.1217
_diffrn_reflns_limit_h_max 16
_diffrn_reflns_limit_h_min -16
_diffrn_reflns_limit_k_max 40
_diffrn_reflns_limit_k_min -40
_diffrn_reflns_limit_l_max 17
_diffrn_reflns_limit_l_min -17
_diffrn_reflns_number 98358
_diffrn_reflns_theta_full 26.37
_diffrn_reflns_theta_max 26.37
_diffrn_reflns_theta_min 1.26
_diffrn_standards_decay_% 0
_exptl_absorpt_coefficient_mu 0.428
_exptl_absorpt_correction_T_max 0.9307
_exptl_absorpt_correction_T_min 0.7525
_exptl_absorpt_correction_type multi-scan
_exptl_absorpt_process_details SADABS
_exptl_crystal_colour colourless
_exptl_crystal_density_diffrn 1.303
_exptl_crystal_density_method 'not measured'
_exptl_crystal_description tablet
_exptl_crystal_F_000 2516
_exptl_crystal_size_max 0.28
_exptl_crystal_size_mid 0.20
_exptl_crystal_size_min 0.17
_refine_diff_density_max 1.029
_refine_diff_density_min -1.085
_refine_diff_density_rms 0.095
_refine_ls_abs_structure_details 'Flack H D (1983), Acta Cryst. A39, 876-881'
_refine_ls_abs_structure_Flack -0.035(19)
_refine_ls_extinction_method none
_refine_ls_goodness_of_fit_ref 1.022
_refine_ls_hydrogen_treatment 'methyls rigid and others riding'
_refine_ls_matrix_type full
_refine_ls_number_parameters 1486
_refine_ls_number_reflns 25122
_refine_ls_number_restraints 545
_refine_ls_restrained_S_all 1.013
_refine_ls_R_factor_all 0.1172
_refine_ls_R_factor_gt 0.0560
_refine_ls_shift/su_max 0.001
_refine_ls_shift/su_mean 0.000
_refine_ls_structure_factor_coef Fsqd
_refine_ls_weighting_details 'calc w=1/[\s^2^(Fo^2^)+(0.0000P)^2^+11.0890P] where P=(Fo^2^+2Fc^2^)/3'
_refine_ls_weighting_scheme calc
_refine_ls_wR_factor_gt 0.0977
_refine_ls_wR_factor_ref 0.1207
_reflns_number_gt 16456
_reflns_number_total 25122
_reflns_threshold_expression >2sigma(I)
_cod_data_source_file b706708a.txt
_cod_data_source_block dhol3
_cod_original_sg_symbol_H-M 'P 21'
_cod_original_formula_sum 'C70.50 H73 Ag B Cl F4 N4'
_cod_database_code 7102118

loop_
_symmetry_equiv_pos_as_xyz
'x, y, z'
'-x, y+1/2, -z'

loop_
_atom_site_label
_atom_site_type_symbol
_atom_site_fract_x
_atom_site_fract_y
_atom_site_fract_z
_atom_site_U_iso_or_equiv
_atom_site_adp_type
_atom_site_occupancy
_atom_site_symmetry_multiplicity
_atom_site_calc_flag
_atom_site_refinement_flags
_atom_site_disorder_assembly
_atom_site_disorder_group
Ag1 Ag 0.39831(3) 0.854803(11) 0.57807(3) 0.02242(10) Uani 1 1 d . . .
N1 N 0.3643(3) 0.97490(14) 0.6935(3) 0.0209(10) Uani 1 1 d U . .
N2 N 0.5162(3) 0.97592(14) 0.4785(3) 0.0185(10) Uani 1 1 d U . .
N3 N 0.4010(3) 0.74254(14) 0.7401(3) 0.0247(11) Uani 1 1 d U . .
N4 N 0.2561(3) 0.73372(15) 0.5200(3) 0.0226(11) Uani 1 1 d U . .
C1 C 0.4271(4) 0.91741(19) 0.5760(4) 0.0216(13) Uani 1 1 d U . .
C2 C 0.4068(4) 0.95457(18) 0.6230(4) 0.0199(12) Uani 1 1 d U . .
C3 C 0.4631(4) 0.95521(18) 0.5415(4) 0.0187(12) Uani 1 1 d U . .
C4 C 0.3153(4) 0.95308(17) 0.7720(4) 0.0233(12) Uani 1 1 d U . .
H4 H 0.3209 0.9717 0.8284 0.028 Uiso 1 1 calc R . .
C5 C 0.3664(5) 0.91284(17) 0.7989(4) 0.0323(14) Uani 1 1 d U . .
H5A H 0.4372 0.9180 0.8106 0.039 Uiso 1 1 calc R . .
H5B H 0.3587 0.8928 0.7473 0.039 Uiso 1 1 calc R . .
H5C H 0.3364 0.9017 0.8564 0.039 Uiso 1 1 calc R . .
C6 C 0.2050(4) 0.94630(18) 0.7542(4) 0.0330(15) Uani 1 1 d DU . .
C7 C 0.1696(5) 0.9320(2) 0.6683(5) 0.065(3) Uani 1 1 d DU . .
H7 H 0.2148 0.9260 0.6190 0.078 Uiso 1 1 calc R . .
C8 C 0.0693(5) 0.9263(3) 0.6534(6) 0.080(3) Uani 1 1 d DU . .
H8 H 0.0453 0.9172 0.5934 0.096 Uiso 1 1 calc R . .
C9 C 0.0032(5) 0.9338(3) 0.7259(6) 0.073(3) Uani 1 1 d DU . .
H9 H -0.0659 0.9294 0.7159 0.087 Uiso 1 1 calc R . .
C10 C 0.0373(5) 0.9474(2) 0.8119(6) 0.053(2) Uani 1 1 d DU . .
H10 H -0.0078 0.9524 0.8618 0.064 Uiso 1 1 calc R . .
C11 C 0.1379(4) 0.95398(19) 0.8254(5) 0.0363(16) Uani 1 1 d DU . .
H11 H 0.1614 0.9640 0.8848 0.044 Uiso 1 1 calc R . .
C12 C 0.3727(4) 1.02059(16) 0.7010(4) 0.0230(12) Uani 1 1 d U . .
H12 H 0.3846 1.0312 0.6357 0.028 Uiso 1 1 calc R . .
C13 C 0.4632(5) 1.03210(19) 0.7599(5) 0.0360(16) Uani 1 1 d U . .
H13A H 0.5224 1.0193 0.7328 0.043 Uiso 1 1 calc R . .
H13B H 0.4547 1.0222 0.8248 0.043 Uiso 1 1 calc R . .
H13C H 0.4710 1.0623 0.7604 0.043 Uiso 1 1 calc R . .
C14 C 0.2744(4) 1.03889(18) 0.7327(4) 0.0292(14) Uani 1 1 d DU . .
C15 C 0.1941(4) 1.0382(2) 0.6702(5) 0.0415(17) Uani 1 1 d DU . .
H15 H 0.2033 1.0281 0.6078 0.050 Uiso 1 1 calc R . .
C16 C 0.1007(5) 1.0518(3) 0.6968(6) 0.072(3) Uani 1 1 d DU . .
H16 H 0.0465 1.0514 0.6531 0.087 Uiso 1 1 calc R . .
C17 C 0.0886(7) 1.0656(3) 0.7869(6) 0.076(3) Uani 1 1 d DU . .
H17 H 0.0245 1.0741 0.8067 0.091 Uiso 1 1 calc R . .
C18 C 0.1664(6) 1.0675(2) 0.8494(6) 0.059(2) Uani 1 1 d DU . .
H18 H 0.1568 1.0785 0.9109 0.071 Uiso 1 1 calc R . .
C19 C 0.2607(5) 1.05340(18) 0.8230(4) 0.0413(17) Uani 1 1 d DU . .
H19 H 0.3144 1.0538 0.8671 0.050 Uiso 1 1 calc R . .
C20 C 0.5168(4) 1.02184(17) 0.4829(4) 0.0225(13) Uani 1 1 d U . .
H20 H 0.5046 1.0296 0.5502 0.027 Uiso 1 1 calc R . .
C21 C 0.4300(4) 1.0386(2) 0.4251(5) 0.0376(17) Uani 1 1 d U . .
H21A H 0.3682 1.0260 0.4469 0.045 Uiso 1 1 calc R . .
H21B H 0.4395 1.0319 0.3582 0.045 Uiso 1 1 calc R . .
H21C H 0.4263 1.0687 0.4327 0.045 Uiso 1 1 calc R . .
C22 C 0.6177(4) 1.03891(17) 0.4579(4) 0.0227(13) Uani 1 1 d DU . .
C23 C 0.6339(4) 1.06188(18) 0.3759(4) 0.0289(15) Uani 1 1 d DU . .
H23 H 0.5806 1.0669 0.3327 0.035 Uiso 1 1 calc R . .
C24 C 0.7280(4) 1.0775(2) 0.3575(4) 0.0366(16) Uani 1 1 d DU . .
H24 H 0.7379 1.0935 0.3020 0.044 Uiso 1 1 calc R . .
C25 C 0.8070(4) 1.07028(19) 0.4178(4) 0.0360(15) Uani 1 1 d DU . .
H25 H 0.8710 1.0811 0.4044 0.043 Uiso 1 1 calc R . .
C26 C 0.7913(4) 1.0469(2) 0.4982(4) 0.0358(15) Uani 1 1 d DU . .
H26 H 0.8454 1.0411 0.5398 0.043 Uiso 1 1 calc R . .
C27 C 0.6976(4) 1.03189(18) 0.5189(4) 0.0303(14) Uani 1 1 d DU . .
H27 H 0.6879 1.0166 0.5754 0.036 Uiso 1 1 calc R . .
C28 C 0.5608(4) 0.95580(17) 0.3951(4) 0.0215(12) Uani 1 1 d U . .
H28 H 0.5643 0.9773 0.3444 0.026 Uiso 1 1 calc R . .
C29 C 0.4973(4) 0.92080(19) 0.3562(4) 0.0275(14) Uani 1 1 d U . .
H29A H 0.4301 0.9310 0.3430 0.033 Uiso 1 1 calc R . .
H29B H 0.4944 0.8984 0.4029 0.033 Uiso 1 1 calc R . .
H29C H 0.5265 0.9103 0.2978 0.033 Uiso 1 1 calc R . .
C30 C 0.6671(4) 0.94169(17) 0.4155(4) 0.0209(12) Uani 1 1 d DU . .
C31 C 0.7390(4) 0.94598(17) 0.3465(4) 0.0269(14) Uani 1 1 d DU . .
H31 H 0.7219 0.9583 0.2875 0.032 Uiso 1 1 calc R . .
C32 C 0.8344(4) 0.9327(2) 0.3628(4) 0.0372(16) Uani 1 1 d DU . .
H32 H 0.8823 0.9354 0.3143 0.045 Uiso 1 1 calc R . .
C33 C 0.8618(4) 0.9155(2) 0.4479(4) 0.0443(18) Uani 1 1 d DU . .
H33 H 0.9283 0.9067 0.4591 0.053 Uiso 1 1 calc R . .
C34 C 0.7908(4) 0.9112(2) 0.5168(4) 0.048(2) Uani 1 1 d DU . .
H34 H 0.8084 0.8994 0.5762 0.057 Uiso 1 1 calc R . .
C35 C 0.6941(4) 0.9239(2) 0.5001(4) 0.0304(15) Uani 1 1 d DU . .
H35 H 0.6457 0.9203 0.5478 0.036 Uiso 1 1 calc R . .
C36 C 0.3623(4) 0.7934(2) 0.5987(4) 0.0235(13) Uani 1 1 d U . .
C37 C 0.3672(4) 0.75982(17) 0.6607(4) 0.0205(12) Uani 1 1 d U . .
C38 C 0.3133(4) 0.75621(19) 0.5777(4) 0.0208(13) Uani 1 1 d U . .
C39 C 0.4784(4) 0.76346(17) 0.8002(4) 0.0233(12) Uani 1 1 d U . .
H39 H 0.4753 0.7504 0.8642 0.028 Uiso 1 1 calc R . .
C40 C 0.4570(4) 0.80909(18) 0.8138(4) 0.0291(14) Uani 1 1 d U . .
H40A H 0.3897 0.8125 0.8382 0.035 Uiso 1 1 calc R . .
H40B H 0.4624 0.8234 0.7530 0.035 Uiso 1 1 calc R . .
H40C H 0.5051 0.8208 0.8589 0.035 Uiso 1 1 calc R . .
C41 C 0.5823(4) 0.75513(17) 0.7628(4) 0.0252(13) Uani 1 1 d DU . .
C42 C 0.6497(5) 0.7320(2) 0.8143(5) 0.0449(18) Uani 1 1 d DU . .
H42 H 0.6319 0.7214 0.8744 0.054 Uiso 1 1 calc R . .
C43 C 0.7432(5) 0.7242(2) 0.7789(5) 0.060(2) Uani 1 1 d DU . .
H43 H 0.7892 0.7083 0.8150 0.072 Uiso 1 1 calc R . .
C44 C 0.7701(5) 0.7392(2) 0.6923(5) 0.058(2) Uani 1 1 d DU . .
H44 H 0.8348 0.7342 0.6688 0.069 Uiso 1 1 calc R . .
C45 C 0.7036(5) 0.7610(2) 0.6408(5) 0.0485(19) Uani 1 1 d DU . .
H45 H 0.7211 0.7707 0.5798 0.058 Uiso 1 1 calc R . .
C46 C 0.6100(4) 0.7697(2) 0.6755(4) 0.0351(16) Uani 1 1 d DU . .
H46 H 0.5647 0.7857 0.6388 0.042 Uiso 1 1 calc R . .
C47 C 0.3516(4) 0.70581(18) 0.7818(4) 0.0266(13) Uani 1 1 d U . .
H47 H 0.3067 0.6944 0.7314 0.032 Uiso 1 1 calc R . .
C48 C 0.2852(5) 0.7193(2) 0.8618(5) 0.0454(18) Uani 1 1 d U . .
H48A H 0.2394 0.7408 0.8390 0.054 Uiso 1 1 calc R . .
H48B H 0.3260 0.7304 0.9137 0.054 Uiso 1 1 calc R . .
H48C H 0.2471 0.6955 0.8844 0.054 Uiso 1 1 calc R . .
C49 C 0.4271(4) 0.67253(17) 0.8031(4) 0.0257(13) Uani 1 1 d DU . .
C50 C 0.4387(4) 0.65443(19) 0.8912(4) 0.0368(15) Uani 1 1 d DU . .
H50 H 0.3975 0.6627 0.9419 0.044 Uiso 1 1 calc R . .
C51 C 0.5112(5) 0.6239(2) 0.9055(5) 0.0446(18) Uani 1 1 d DU . .
H51 H 0.5182 0.6116 0.9662 0.054 Uiso 1 1 calc R . .
C52 C 0.5720(6) 0.6114(2) 0.8345(5) 0.0507(19) Uani 1 1 d DU . .
H52 H 0.6212 0.5908 0.8450 0.061 Uiso 1 1 calc R . .
C53 C 0.5598(6) 0.6297(2) 0.7468(5) 0.0509(19) Uani 1 1 d DU . .
H53 H 0.6012 0.6214 0.6963 0.061 Uiso 1 1 calc R . .
C54 C 0.4892(5) 0.6596(2) 0.7312(4) 0.0387(17) Uani 1 1 d DU . .
H54 H 0.4827 0.6716 0.6701 0.046 Uiso 1 1 calc R . .
C55 C 0.2544(4) 0.68780(18) 0.5303(4) 0.0242(13) Uani 1 1 d U . .
H55 H 0.2730 0.6816 0.5975 0.029 Uiso 1 1 calc R . .
C56 C 0.3343(5) 0.6685(2) 0.4687(5) 0.0412(16) Uani 1 1 d U . .
H56A H 0.3989 0.6808 0.4846 0.049 Uiso 1 1 calc R . .
H56B H 0.3185 0.6737 0.4019 0.049 Uiso 1 1 calc R . .
H56C H 0.3368 0.6386 0.4799 0.049 Uiso 1 1 calc R . .
C57 C 0.1506(5) 0.67134(18) 0.5147(5) 0.0354(15) Uani 1 1 d U . .
C58 C 0.1249(6) 0.6514(2) 0.4320(6) 0.054(2) Uani 1 1 d U . .
H58 H 0.1733 0.6487 0.3840 0.064 Uiso 1 1 calc R . .
C59 C 0.0317(7) 0.6353(3) 0.4164(8) 0.082(3) Uani 1 1 d U . .
H59 H 0.0149 0.6214 0.3591 0.098 Uiso 1 1 calc R . .
C60 C -0.0362(6) 0.6400(3) 0.4872(8) 0.078(3) Uani 1 1 d U . .
H60 H -0.1004 0.6284 0.4782 0.093 Uiso 1 1 calc R . .
C61 C -0.0167(6) 0.6603(3) 0.5696(8) 0.081(3) Uani 1 1 d U . .
H61 H -0.0669 0.6641 0.6155 0.097 Uiso 1 1 calc R . .
C62 C 0.0806(5) 0.6757(2) 0.5848(6) 0.0531(19) Uani 1 1 d U . .
H62 H 0.0977 0.6890 0.6427 0.064 Uiso 1 1 calc R . .
C63 C 0.2074(4) 0.75139(17) 0.4352(4) 0.0227(12) Uani 1 1 d U . .
H63 H 0.1994 0.7282 0.3888 0.027 Uiso 1 1 calc R . .
C64 C 0.2694(4) 0.78448(18) 0.3871(4) 0.0293(14) Uani 1 1 d U . .
H64A H 0.3354 0.7733 0.3735 0.035 Uiso 1 1 calc R . .
H64B H 0.2760 0.8085 0.4289 0.035 Uiso 1 1 calc R . .
H64C H 0.2367 0.7929 0.3279 0.035 Uiso 1 1 calc R . .
C65 C 0.1034(4) 0.76695(18) 0.4571(4) 0.0267(13) Uani 1 1 d DU . .
C66 C 0.0836(4) 0.78986(18) 0.5372(4) 0.0356(15) Uani 1 1 d DU . .
H66 H 0.1348 0.7946 0.5826 0.043 Uiso 1 1 calc R . .
C67 C -0.0111(5) 0.8061(2) 0.5518(5) 0.0491(18) Uani 1 1 d DU . .
H67 H -0.0237 0.8220 0.6069 0.059 Uiso 1 1 calc R . .
C68 C -0.0868(5) 0.7993(2) 0.4866(5) 0.0528(19) Uani 1 1 d DU . .
H68 H -0.1511 0.8105 0.4965 0.063 Uiso 1 1 calc R . .
C69 C -0.0681(5) 0.7759(2) 0.4066(6) 0.0535(19) Uani 1 1 d DU . .
H69 H -0.1199 0.7708 0.3619 0.064 Uiso 1 1 calc R . .
C70 C 0.0267(4) 0.7598(2) 0.3918(5) 0.0393(16) Uani 1 1 d DU . .
H70 H 0.0391 0.7438 0.3367 0.047 Uiso 1 1 calc R . .
Ag2 Ag -0.12263(3) 0.844090(12) 1.09454(3) 0.03285(13) Uani 1 1 d . . .
N5 N -0.2591(3) 0.72588(14) 1.1625(3) 0.0220(11) Uani 1 1 d U . .
N6 N 0.0013(3) 0.72142(14) 1.0814(3) 0.0259(11) Uani 1 1 d U . .
N7 N 0.0057(3) 0.96489(14) 1.1379(3) 0.0236(11) Uani 1 1 d U . .
N8 N -0.2553(3) 0.96595(15) 1.0519(3) 0.0253(11) Uani 1 1 d U . .
C71 C -0.1267(4) 0.78033(19) 1.1091(4) 0.0250(14) Uani 1 1 d U . .
C72 C -0.1767(4) 0.74414(16) 1.1334(4) 0.0178(12) Uani 1 1 d U . .
C73 C -0.0800(4) 0.74225(18) 1.1036(4) 0.0229(14) Uani 1 1 d U . .
C74 C -0.3544(4) 0.7489(2) 1.1688(4) 0.0267(14) Uani 1 1 d U . .
H74 H -0.4085 0.7277 1.1691 0.032 Uiso 1 1 calc R . .
C75 C -0.3717(5) 0.7756(2) 1.0807(5) 0.0429(19) Uani 1 1 d U . .
H75A H -0.3651 0.7585 1.0240 0.052 Uiso 1 1 calc R . .
H75B H -0.3224 0.7980 1.0794 0.052 Uiso 1 1 calc R . .
H75C H -0.4386 0.7876 1.0824 0.052 Uiso 1 1 calc R . .
C76 C -0.3639(4) 0.77348(17) 1.2599(4) 0.0217(12) Uani 1 1 d DU . .
C77 C -0.4327(4) 0.7606(2) 1.3262(4) 0.0334(16) Uani 1 1 d DU . .
H77 H -0.4726 0.7368 1.3142 0.040 Uiso 1 1 calc R . .
C78 C -0.4429(4) 0.7823(2) 1.4098(4) 0.0344(15) Uani 1 1 d DU . .
H78 H -0.4884 0.7729 1.4560 0.041 Uiso 1 1 calc R . .
C79 C -0.3872(5) 0.81762(19) 1.4265(4) 0.0392(16) Uani 1 1 d DU . .
H79 H -0.3960 0.8329 1.4831 0.047 Uiso 1 1 calc R . .
C80 C -0.3191(4) 0.83057(19) 1.3609(4) 0.0386(16) Uani 1 1 d DU . .
H80 H -0.2796 0.8544 1.3726 0.046 Uiso 1 1 calc R . .
C81 C -0.3085(4) 0.80843(18) 1.2775(4) 0.0307(14) Uani 1 1 d DU . .
H81 H -0.2622 0.8176 1.2318 0.037 Uiso 1 1 calc R . .
C82 C -0.2632(5) 0.68032(18) 1.1732(4) 0.0277(14) Uani 1 1 d U . .
H82 H -0.1929 0.6704 1.1726 0.033 Uiso 1 1 calc R . .
C83 C -0.3143(6) 0.6606(2) 1.0896(4) 0.0450(19) Uani 1 1 d U . .
H83A H -0.2825 0.6697 1.0313 0.054 Uiso 1 1 calc R . .
H83B H -0.3844 0.6688 1.0883 0.054 Uiso 1 1 calc R . .
H83C H -0.3095 0.6304 1.0948 0.054 Uiso 1 1 calc R . .
C84 C -0.3035(4) 0.66933(17) 1.2698(4) 0.0266(13) Uani 1 1 d DU . .
C85 C -0.3911(4) 0.64741(19) 1.2817(5) 0.0352(16) Uani 1 1 d DU . .
H85 H -0.4274 0.6381 1.2278 0.042 Uiso 1 1 calc R . .
C86 C -0.4263(6) 0.6390(2) 1.3716(5) 0.0520(19) Uani 1 1 d DU . .
H86 H -0.4859 0.6236 1.3790 0.062 Uiso 1 1 calc R . .
C87 C -0.3752(6) 0.6528(2) 1.4493(5) 0.053(2) Uani 1 1 d DU . .
H87 H -0.3996 0.6470 1.5107 0.064 Uiso 1 1 calc R . .
C88 C -0.2889(6) 0.6749(2) 1.4397(5) 0.0532(19) Uani 1 1 d DU . .
H88 H -0.2546 0.6850 1.4941 0.064 Uiso 1 1 calc R . .
C89 C -0.2520(5) 0.6823(2) 1.3500(4) 0.0407(16) Uani 1 1 d DU . .
H89 H -0.1906 0.6965 1.3435 0.049 Uiso 1 1 calc R . .
C90 C 0.0068(4) 0.67573(18) 1.0917(5) 0.0321(14) Uani 1 1 d U . .
H90 H -0.0612 0.6665 1.1100 0.039 Uiso 1 1 calc R . .
C91 C 0.0752(5) 0.6632(2) 1.1720(4) 0.0365(15) Uani 1 1 d U . .
H91A H 0.0559 0.6778 1.2297 0.044 Uiso 1 1 calc R . .
H91B H 0.1437 0.6705 1.1563 0.044 Uiso 1 1 calc R . .
H91C H 0.0703 0.6333 1.1821 0.044 Uiso 1 1 calc R . .
C92 C 0.0278(4) 0.65512(18) 0.9974(4) 0.0289(14) Uani 1 1 d DU . .
C93 C -0.0462(5) 0.6550(2) 0.9281(5) 0.058(2) Uani 1 1 d DU . .
H93 H -0.1088 0.6672 0.9413 0.070 Uiso 1 1 calc R . .
C94 C -0.0305(6) 0.6373(2) 0.8397(6) 0.068(3) Uani 1 1 d DU . .
H94 H -0.0819 0.6375 0.7932 0.082 Uiso 1 1 calc R . .
C95 C 0.0601(6) 0.6195(2) 0.8202(5) 0.055(2) Uani 1 1 d DU . .
H95 H 0.0723 0.6078 0.7597 0.066 Uiso 1 1 calc R . .
C96 C 0.1326(5) 0.61883(19) 0.8895(5) 0.0396(16) Uani 1 1 d DU . .
H96 H 0.1942 0.6057 0.8770 0.048 Uiso 1 1 calc R . .
C97 C 0.1179(4) 0.63710(19) 0.9778(4) 0.0325(15) Uani 1 1 d DU . .
H97 H 0.1696 0.6371 1.0240 0.039 Uiso 1 1 calc R . .
C98 C 0.0931(4) 0.74444(19) 1.0551(5) 0.0387(16) Uani 1 1 d U . .
H98 H 0.1433 0.7234 1.0354 0.046 Uiso 1 1 calc R . .
C99 C 0.1351(5) 0.7664(2) 1.1424(5) 0.054(2) Uani 1 1 d U . .
H99A H 0.1448 0.7463 1.1936 0.064 Uiso 1 1 calc R . .
H99B H 0.0885 0.7879 1.1627 0.064 Uiso 1 1 calc R . .
H99C H 0.1989 0.7792 1.1270 0.064 Uiso 1 1 calc R . .
C100 C 0.0757(4) 0.77291(19) 0.9719(5) 0.0340(14) Uani 1 1 d DU . .
C101 C 0.0077(7) 0.7643(3) 0.9015(5) 0.093(4) Uani 1 1 d DU . .
H101 H -0.0332 0.7404 0.9063 0.112 Uiso 1 1 calc R . .
C102 C -0.0017(9) 0.7898(3) 0.8238(6) 0.130(5) Uani 1 1 d DU . .
H102 H -0.0497 0.7830 0.7765 0.156 Uiso 1 1 calc R . .
C103 C 0.0543(7) 0.8242(3) 0.8119(6) 0.090(3) Uani 1 1 d DU . .
H103 H 0.0469 0.8413 0.7576 0.108 Uiso 1 1 calc R . .
C104 C 0.1210(7) 0.8330(2) 0.8805(7) 0.082(3) Uani 1 1 d DU . .
H104 H 0.1614 0.8570 0.8750 0.099 Uiso 1 1 calc R . .
C105 C 0.1314(5) 0.8080(2) 0.9582(7) 0.068(2) Uani 1 1 d DU . .
H105 H 0.1795 0.8152 1.0049 0.082 Uiso 1 1 calc R . .
C106 C -0.1236(5) 0.9082(2) 1.0909(4) 0.0269(15) Uani 1 1 d U . .
C107 C -0.0772(4) 0.94548(18) 1.1083(4) 0.0200(12) Uani 1 1 d U . .
C108 C -0.1735(4) 0.94565(19) 1.0779(4) 0.0211(12) Uani 1 1 d U . .
C109 C 0.1033(4) 0.9428(2) 1.1450(5) 0.0362(16) Uani 1 1 d U . .
H109 H 0.1561 0.9640 1.1346 0.043 Uiso 1 1 calc R . .
C110 C 0.1151(5) 0.9107(2) 1.0694(5) 0.050(2) Uani 1 1 d U . .
H11A H 0.1035 0.9234 1.0073 0.060 Uiso 1 1 calc R . .
H11B H 0.0669 0.8884 1.0790 0.060 Uiso 1 1 calc R . .
H11C H 0.1825 0.8993 1.0724 0.060 Uiso 1 1 calc R . .
C111 C 0.1210(4) 0.92507(18) 1.2436(4) 0.0290(14) Uani 1 1 d DU . .
C112 C 0.1954(4) 0.9413(2) 1.3014(5) 0.0427(17) Uani 1 1 d DU . .
H112 H 0.2334 0.9642 1.2800 0.051 Uiso 1 1 calc R . .
C113 C 0.2148(5) 0.9247(2) 1.3895(5) 0.0463(18) Uani 1 1 d DU . .
H113 H 0.2642 0.9368 1.4293 0.056 Uiso 1 1 calc R . .
C114 C 0.1620(4) 0.89035(18) 1.4202(5) 0.0352(15) Uani 1 1 d DU . .
H114 H 0.1763 0.8785 1.4803 0.042 Uiso 1 1 calc R . .
C115 C 0.0881(4) 0.87341(18) 1.3625(4) 0.0286(13) Uani 1 1 d DU . .
H115 H 0.0516 0.8499 1.3829 0.034 Uiso 1 1 calc R . .
C116 C 0.0685(4) 0.89079(18) 1.2759(4) 0.0305(14) Uani 1 1 d DU . .
H116 H 0.0177 0.8792 1.2369 0.037 Uiso 1 1 calc R . .
C117 C 0.0075(4) 1.01051(17) 1.1396(4) 0.0223(13) Uani 1 1 d U . .
H117 H -0.0629 1.0199 1.1456 0.027 Uiso 1 1 calc R . .
C118 C 0.0452(5) 1.02783(19) 1.0468(4) 0.0355(17) Uani 1 1 d U . .
H11D H 0.0054 1.0166 0.9943 0.043 Uiso 1 1 calc R . .
H11E H 0.1149 1.0200 1.0389 0.043 Uiso 1 1 calc R . .
H11F H 0.0396 1.0581 1.0474 0.043 Uiso 1 1 calc R . .
C119 C 0.0633(4) 1.02640(17) 1.2264(4) 0.0246(13) Uani 1 1 d DU . .
C120 C 0.0219(4) 1.02092(19) 1.3143(4) 0.0353(15) Uani 1 1 d DU . .
H120 H -0.0404 1.0072 1.3186 0.042 Uiso 1 1 calc R . .
C121 C 0.0679(5) 1.0346(2) 1.3965(4) 0.0421(17) Uani 1 1 d DU . .
H121 H 0.0378 1.0304 1.4561 0.051 Uiso 1 1 calc R . .
C122 C 0.1589(5) 1.0547(2) 1.3903(5) 0.0458(18) Uani 1 1 d DU . .
H122 H 0.1909 1.0652 1.4455 0.055 Uiso 1 1 calc R . .
C123 C 0.2023(5) 1.0592(2) 1.3026(5) 0.0438(18) Uani 1 1 d DU . .
H123 H 0.2657 1.0720 1.2984 0.053 Uiso 1 1 calc R . .
C124 C 0.1552(4) 1.04561(19) 1.2216(4) 0.0318(15) Uani 1 1 d DU . .
H124 H 0.1859 1.0494 1.1621 0.038 Uiso 1 1 calc R . .
C125 C -0.2589(4) 1.01182(19) 1.0505(4) 0.0277(14) Uani 1 1 d U . .
H125 H -0.1960 1.0212 1.0820 0.033 Uiso 1 1 calc R . .
C126 C -0.3432(5) 1.0277(2) 1.1132(5) 0.0387(17) Uani 1 1 d U . .
H12A H -0.3384 1.0146 1.1755 0.046 Uiso 1 1 calc R . .
H12B H -0.4074 1.0209 1.0837 0.046 Uiso 1 1 calc R . .
H12C H -0.3376 1.0578 1.1202 0.046 Uiso 1 1 calc R . .
C127 C -0.2566(4) 1.02975(19) 0.9515(4) 0.0322(14) Uani 1 1 d DU . .
C128 C -0.3149(5) 1.0630(2) 0.9241(5) 0.0405(17) Uani 1 1 d DU . .
H128 H -0.3620 1.0742 0.9666 0.049 Uiso 1 1 calc R . .
C129 C -0.3050(6) 1.0800(2) 0.8346(5) 0.055(2) Uani 1 1 d DU . .
H129 H -0.3434 1.1036 0.8174 0.067 Uiso 1 1 calc R . .
C130 C -0.2405(6) 1.0634(2) 0.7706(5) 0.058(2) Uani 1 1 d DU . .
H130 H -0.2353 1.0747 0.7089 0.070 Uiso 1 1 calc R . .
C131 C -0.1842(5) 1.0304(3) 0.7973(5) 0.065(2) Uani 1 1 d DU . .
H131 H -0.1395 1.0186 0.7535 0.078 Uiso 1 1 calc R . .
C132 C -0.1906(5) 1.0138(3) 0.8871(5) 0.060(2) Uani 1 1 d DU . .
H132 H -0.1491 0.9912 0.9046 0.072 Uiso 1 1 calc R . .
C133 C -0.3464(4) 0.9432(2) 1.0189(4) 0.0314(15) Uani 1 1 d U . .
H133 H -0.3982 0.9645 1.0038 0.038 Uiso 1 1 calc R . .
C134 C -0.3853(6) 0.9170(3) 1.1000(5) 0.082(3) Uani 1 1 d U . .
H13D H -0.3957 0.9347 1.1554 0.098 Uiso 1 1 calc R . .
H13E H -0.3368 0.8954 1.1157 0.098 Uiso 1 1 calc R . .
H13F H -0.4484 0.9042 1.0810 0.098 Uiso 1 1 calc R . .
C135 C -0.3279(4) 0.91875(19) 0.9285(4) 0.0283(14) Uani 1 1 d DU . .
C136 C -0.3496(6) 0.9369(2) 0.8443(5) 0.062(2) Uani 1 1 d DU . .
H136 H -0.3737 0.9645 0.8429 0.075 Uiso 1 1 calc R . .
C137 C -0.3371(8) 0.9159(3) 0.7612(5) 0.100(4) Uani 1 1 d DU . .
H137 H -0.3524 0.9295 0.7033 0.120 Uiso 1 1 calc R . .
C138 C -0.3038(6) 0.8765(3) 0.7588(6) 0.073(3) Uani 1 1 d DU . .
H138 H -0.2950 0.8623 0.7007 0.088 Uiso 1 1 calc R . .
C139 C -0.2837(6) 0.8581(3) 0.8423(7) 0.091(3) Uani 1 1 d DU . .
H139 H -0.2593 0.8305 0.8431 0.109 Uiso 1 1 calc R . .
C140 C -0.2977(7) 0.8786(2) 0.9268(6) 0.081(3) Uani 1 1 d DU . .
H140 H -0.2860 0.8645 0.9847 0.097 Uiso 1 1 calc R . .
B1 B 0.3663(6) 0.9988(4) 0.0477(6) 0.058(3) Uani 1 1 d . . .
F1 F 0.2938(4) 0.9727(2) 0.0213(4) 0.112(2) Uani 1 1 d . . .
F2 F 0.3981(5) 0.9927(3) 0.1397(4) 0.147(3) Uani 1 1 d . . .
F3 F 0.4421(3) 0.9975(2) -0.0121(3) 0.115(2) Uani 1 1 d . . .
F4 F 0.3250(5) 1.0375(3) 0.0455(4) 0.133(3) Uani 1 1 d . . .
B2 B 0.3655(6) 0.6970(3) 0.1503(6) 0.041(2) Uani 1 1 d . . .
F5 F 0.4408(4) 0.6681(2) 0.1363(4) 0.117(2) Uani 1 1 d . . .
F6 F 0.3281(5) 0.6912(2) 0.2364(3) 0.125(2) Uani 1 1 d . . .
F7 F 0.4044(5) 0.7343(2) 0.1365(6) 0.153(3) Uani 1 1 d . . .
F8 F 0.2944(3) 0.68882(15) 0.0836(3) 0.0584(12) Uani 1 1 d . . .
C199 C 0.3569(11) 0.8719(5) 1.1470(8) 0.049(4) Uiso 0.437(4) 1 d PDU A 1
H199A H 0.2854 0.8714 1.1626 0.058 Uiso 0.437(4) 1 calc PR A 1
H199B H 0.3812 0.9006 1.1546 0.058 Uiso 0.437(4) 1 calc PR A 1
Cl1 Cl 0.4233(3) 0.83866(13) 1.2246(3) 0.0486(14) Uani 0.437(4) 1 d PDU A 1
Cl2 Cl 0.3732(8) 0.8557(3) 1.0298(6) 0.062(2) Uani 0.437(4) 1 d PDU A 1
C200 C 0.4095(9) 0.8308(4) 1.1650(7) 0.046(3) Uiso 0.563(4) 1 d PDU A 2
H199C H 0.4781 0.8376 1.1857 0.056 Uiso 0.563(4) 1 calc PR A 2
H199D H 0.3978 0.8011 1.1786 0.056 Uiso 0.563(4) 1 calc PR A 2
Cl1' Cl 0.3244(2) 0.86121(9) 1.22869(19) 0.0414(10) Uani 0.563(4) 1 d PDU A 2
Cl2' Cl 0.3968(6) 0.8396(3) 1.0424(5) 0.0581(18) Uani 0.563(4) 1 d PDU A 2

loop_
_atom_site_aniso_label
_atom_site_aniso_U_11
_atom_site_aniso_U_22
_atom_site_aniso_U_33
_atom_site_aniso_U_23
_atom_site_aniso_U_13
_atom_site_aniso_U_12
Ag1 0.0254(2) 0.0188(3) 0.0231(2) -0.00164(19) 0.00395(16) -0.00336(19)
N1 0.023(2) 0.016(2) 0.024(3) -0.0013(19) 0.010(2) -0.0020(19)
N2 0.018(2) 0.016(2) 0.022(2) -0.0024(19) 0.0062(18) -0.0033(18)
N3 0.025(3) 0.026(3) 0.024(3) 0.004(2) -0.003(2) -0.011(2)
N4 0.024(3) 0.020(3) 0.024(3) 0.002(2) -0.002(2) -0.005(2)
C1 0.020(3) 0.028(3) 0.018(3) -0.005(2) 0.003(2) -0.003(3)
C2 0.015(3) 0.028(4) 0.017(3) -0.002(2) 0.001(2) 0.004(2)
C3 0.012(3) 0.021(3) 0.023(3) 0.000(2) 0.000(2) 0.002(2)
C4 0.024(3) 0.021(3) 0.025(3) -0.001(2) 0.011(2) -0.009(2)
C5 0.051(4) 0.017(3) 0.029(3) 0.001(2) 0.016(3) 0.000(3)
C6 0.031(3) 0.026(4) 0.043(4) -0.015(3) 0.019(3) -0.009(3)
C7 0.030(4) 0.093(7) 0.073(5) -0.053(5) 0.007(4) -0.015(4)
C8 0.036(4) 0.124(8) 0.079(6) -0.066(6) 0.012(4) -0.017(5)
C9 0.029(4) 0.079(6) 0.110(7) -0.054(6) 0.028(4) -0.022(4)
C10 0.025(3) 0.059(5) 0.077(5) -0.024(4) 0.024(4) -0.005(3)
C11 0.030(3) 0.029(4) 0.050(4) -0.005(3) 0.021(3) -0.006(3)
C12 0.029(3) 0.014(3) 0.026(3) 0.002(2) 0.008(2) 0.002(2)
C13 0.036(4) 0.021(4) 0.050(4) -0.001(3) -0.001(3) -0.014(3)
C14 0.035(3) 0.022(3) 0.031(3) 0.004(3) 0.015(3) 0.014(3)
C15 0.038(4) 0.043(5) 0.044(4) 0.018(3) 0.004(3) 0.021(3)
C16 0.035(4) 0.098(8) 0.085(6) 0.045(5) 0.008(4) 0.032(4)
C17 0.066(5) 0.057(6) 0.106(7) 0.036(5) 0.043(5) 0.036(5)
C18 0.085(6) 0.026(4) 0.069(5) 0.004(4) 0.051(4) 0.008(4)
C19 0.064(4) 0.019(4) 0.041(4) -0.001(3) 0.024(3) 0.004(3)
C20 0.023(3) 0.015(3) 0.030(3) -0.001(2) 0.009(2) 0.001(2)
C21 0.026(3) 0.029(4) 0.058(4) 0.017(3) 0.008(3) 0.009(3)
C22 0.022(3) 0.018(3) 0.028(3) -0.008(2) 0.008(2) -0.004(2)
C23 0.029(3) 0.031(4) 0.027(3) -0.005(3) 0.006(3) -0.005(3)
C24 0.036(4) 0.043(4) 0.031(3) -0.001(3) 0.014(3) -0.008(3)
C25 0.021(3) 0.037(4) 0.051(4) -0.015(3) 0.016(3) -0.012(3)
C26 0.027(3) 0.036(4) 0.044(4) -0.015(3) -0.004(3) -0.007(3)
C27 0.033(3) 0.029(4) 0.028(3) -0.002(3) 0.005(3) -0.011(3)
C28 0.026(3) 0.021(3) 0.018(3) 0.000(2) 0.007(2) 0.002(2)
C29 0.030(3) 0.032(4) 0.021(3) -0.008(3) 0.000(3) -0.006(3)
C30 0.017(3) 0.021(3) 0.025(3) -0.005(2) 0.004(2) -0.002(2)
C31 0.028(3) 0.033(4) 0.019(3) 0.000(3) 0.006(2) -0.001(3)
C32 0.022(3) 0.051(5) 0.039(4) -0.013(3) 0.012(3) -0.001(3)
C33 0.017(3) 0.074(5) 0.042(4) -0.008(4) -0.003(3) 0.012(3)
C34 0.032(4) 0.086(6) 0.025(3) 0.004(3) 0.003(3) 0.026(4)
C35 0.023(3) 0.046(4) 0.022(3) 0.003(3) 0.008(2) 0.010(3)
C36 0.018(3) 0.034(4) 0.018(3) 0.000(2) 0.003(2) -0.001(3)
C37 0.018(3) 0.024(3) 0.020(3) -0.004(2) 0.008(2) -0.002(2)
C38 0.019(3) 0.023(3) 0.021(3) -0.001(2) 0.001(2) 0.001(2)
C39 0.026(3) 0.026(3) 0.018(3) -0.004(2) 0.005(2) -0.002(2)
C40 0.030(3) 0.026(3) 0.030(3) -0.009(3) -0.006(3) 0.006(3)
C41 0.018(3) 0.021(3) 0.037(3) -0.005(3) -0.002(2) -0.003(2)
C42 0.040(4) 0.054(5) 0.041(4) 0.004(3) -0.001(3) 0.016(3)
C43 0.029(4) 0.084(7) 0.066(5) 0.010(4) -0.015(3) 0.019(4)
C44 0.019(4) 0.083(6) 0.072(5) -0.011(4) 0.009(3) 0.011(4)
C45 0.028(4) 0.082(6) 0.036(4) 0.003(4) 0.011(3) -0.003(4)
C46 0.019(3) 0.048(5) 0.039(4) 0.005(3) 0.006(3) 0.004(3)
C47 0.026(3) 0.023(3) 0.030(3) 0.005(2) 0.001(2) -0.009(2)
C48 0.042(4) 0.047(5) 0.047(4) 0.015(3) 0.020(3) 0.001(3)
C49 0.035(3) 0.018(3) 0.024(3) -0.001(2) -0.003(3) -0.003(2)
C50 0.036(4) 0.037(4) 0.037(4) 0.014(3) -0.004(3) -0.012(3)
C51 0.053(5) 0.032(4) 0.049(4) 0.020(3) -0.015(3) -0.007(3)
C52 0.056(5) 0.030(4) 0.065(5) -0.006(3) -0.021(4) 0.011(3)
C53 0.068(5) 0.035(4) 0.050(4) -0.015(3) -0.007(4) 0.020(4)
C54 0.059(5) 0.031(4) 0.026(3) -0.009(3) -0.007(3) 0.011(3)
C55 0.026(3) 0.017(3) 0.030(3) 0.004(3) -0.002(3) 0.000(2)
C56 0.049(4) 0.025(4) 0.050(4) 0.007(3) 0.010(3) 0.009(3)
C57 0.033(3) 0.011(3) 0.061(4) 0.000(3) -0.012(3) -0.003(3)
C58 0.071(5) 0.015(4) 0.075(5) 0.006(3) -0.024(4) -0.017(4)
C59 0.083(7) 0.058(6) 0.104(7) 0.025(5) -0.047(5) -0.038(5)
C60 0.047(5) 0.046(6) 0.139(8) 0.037(5) -0.037(5) -0.021(4)
C61 0.042(4) 0.047(6) 0.153(9) 0.018(5) 0.008(5) 0.000(4)
C62 0.035(4) 0.040(5) 0.085(5) 0.012(4) -0.002(3) 0.003(3)
C63 0.028(3) 0.017(3) 0.023(3) -0.001(2) -0.002(2) -0.003(2)
C64 0.029(3) 0.026(4) 0.032(3) 0.008(3) -0.003(3) 0.003(3)
C65 0.027(3) 0.021(3) 0.033(3) 0.009(3) 0.002(3) 0.001(2)
C66 0.032(3) 0.037(4) 0.038(4) 0.009(3) 0.003(3) 0.009(3)
C67 0.044(4) 0.051(5) 0.053(4) 0.011(4) 0.023(3) 0.019(4)
C68 0.025(4) 0.045(5) 0.089(6) 0.029(4) 0.008(3) 0.009(3)
C69 0.021(3) 0.048(5) 0.090(6) 0.007(4) -0.013(4) -0.004(3)
C70 0.029(3) 0.025(4) 0.064(4) 0.000(3) -0.011(3) -0.005(3)
Ag2 0.0449(3) 0.0157(3) 0.0383(3) -0.0038(2) 0.0175(2) -0.0062(2)
N5 0.013(2) 0.017(3) 0.036(3) -0.002(2) 0.007(2) 0.0034(18)
N6 0.016(2) 0.019(3) 0.042(3) -0.012(2) 0.011(2) -0.0008(19)
N7 0.020(2) 0.013(3) 0.037(3) 0.004(2) 0.001(2) 0.0035(19)
N8 0.023(2) 0.026(3) 0.027(3) -0.002(2) -0.008(2) -0.011(2)
C71 0.020(3) 0.017(3) 0.038(4) -0.003(3) 0.011(3) -0.002(2)
C72 0.023(3) 0.011(3) 0.020(3) -0.003(2) 0.007(2) -0.003(2)
C73 0.021(3) 0.016(3) 0.032(4) -0.007(3) 0.003(3) 0.004(2)
C74 0.013(3) 0.034(4) 0.034(3) -0.005(3) 0.002(2) 0.004(2)
C75 0.036(4) 0.062(5) 0.030(4) 0.001(3) 0.001(3) 0.023(4)
C76 0.018(3) 0.025(3) 0.023(3) 0.003(2) 0.005(2) 0.008(2)
C77 0.020(3) 0.041(4) 0.040(4) -0.001(3) 0.011(3) -0.002(3)
C78 0.029(3) 0.041(4) 0.034(3) 0.005(3) 0.016(3) 0.008(3)
C79 0.050(4) 0.032(4) 0.036(4) -0.006(3) 0.015(3) 0.009(3)
C80 0.039(4) 0.035(4) 0.042(4) -0.008(3) 0.018(3) -0.002(3)
C81 0.029(3) 0.029(4) 0.034(3) -0.002(3) 0.015(3) 0.002(3)
C82 0.035(4) 0.012(3) 0.036(3) -0.001(3) 0.016(3) -0.004(3)
C83 0.071(5) 0.029(4) 0.035(4) -0.008(3) 0.022(4) -0.020(4)
C84 0.024(3) 0.018(3) 0.038(3) 0.001(3) 0.006(3) 0.005(2)
C85 0.032(4) 0.036(4) 0.038(4) 0.008(3) 0.014(3) -0.003(3)
C86 0.061(5) 0.040(5) 0.056(5) 0.009(4) 0.030(4) 0.001(4)
C87 0.075(6) 0.051(5) 0.035(4) 0.015(3) 0.017(4) 0.027(4)
C88 0.068(5) 0.055(5) 0.037(4) -0.002(4) -0.005(4) 0.020(4)
C89 0.040(4) 0.036(4) 0.046(4) -0.003(3) -0.002(3) 0.002(3)
C90 0.022(3) 0.014(3) 0.060(4) -0.014(3) 0.011(3) -0.003(2)
C91 0.039(4) 0.027(4) 0.043(4) -0.010(3) 0.017(3) -0.006(3)
C92 0.018(3) 0.020(3) 0.049(4) -0.012(3) -0.004(3) 0.005(2)
C93 0.048(4) 0.030(5) 0.096(6) -0.034(4) -0.030(4) 0.017(4)
C94 0.093(6) 0.032(5) 0.079(5) -0.028(4) -0.049(5) 0.014(4)
C95 0.089(6) 0.021(4) 0.055(5) -0.016(3) -0.004(4) 0.000(4)
C96 0.045(4) 0.017(4) 0.057(4) -0.006(3) 0.012(3) 0.000(3)
C97 0.020(3) 0.028(4) 0.049(4) -0.009(3) 0.003(3) 0.004(3)
C98 0.025(3) 0.022(3) 0.070(4) -0.018(3) 0.020(3) -0.011(3)
C99 0.044(5) 0.044(5) 0.072(5) -0.018(4) 0.004(4) -0.023(4)
C100 0.020(3) 0.025(3) 0.057(4) -0.018(3) 0.026(3) -0.008(3)
C101 0.131(8) 0.121(9) 0.028(4) -0.006(4) 0.012(4) -0.099(7)
C102 0.213(13) 0.142(11) 0.034(5) 0.003(5) -0.011(6) -0.126(10)
C103 0.148(9) 0.073(7) 0.050(5) -0.010(4) 0.024(5) -0.059(6)
C104 0.094(7) 0.029(5) 0.125(8) 0.012(4) 0.001(5) -0.031(4)
C105 0.046(4) 0.020(4) 0.138(7) 0.007(4) -0.016(5) -0.015(3)
C106 0.038(4) 0.021(3) 0.022(3) -0.002(3) 0.010(3) -0.007(2)
C107 0.020(3) 0.022(3) 0.018(3) 0.001(2) 0.008(2) -0.002(2)
C108 0.024(3) 0.021(3) 0.018(3) -0.005(2) 0.006(2) -0.007(2)
C109 0.018(3) 0.031(4) 0.060(4) 0.025(3) 0.016(3) 0.013(3)
C110 0.046(4) 0.052(5) 0.054(4) 0.014(3) 0.031(4) 0.025(4)
C111 0.015(3) 0.027(4) 0.046(3) 0.016(3) 0.008(3) 0.012(2)
C112 0.019(3) 0.032(4) 0.076(5) 0.027(4) -0.005(3) -0.002(3)
C113 0.030(4) 0.033(4) 0.075(5) 0.015(4) -0.015(4) -0.003(3)
C114 0.034(4) 0.025(4) 0.046(4) 0.010(3) -0.004(3) 0.007(3)
C115 0.023(3) 0.023(3) 0.040(3) 0.006(3) 0.010(3) 0.004(2)
C116 0.023(3) 0.031(4) 0.038(3) 0.009(3) 0.006(3) 0.002(2)
C117 0.018(3) 0.012(3) 0.037(3) 0.004(3) -0.010(3) -0.002(2)
C118 0.057(5) 0.022(4) 0.027(3) 0.012(3) -0.021(3) -0.008(3)
C119 0.019(3) 0.022(3) 0.034(3) 0.005(3) -0.004(2) 0.001(2)
C120 0.022(3) 0.046(4) 0.038(3) -0.001(3) -0.003(3) 0.005(3)
C121 0.037(4) 0.061(5) 0.028(3) -0.005(3) 0.000(3) 0.006(3)
C122 0.040(4) 0.053(5) 0.044(4) -0.010(3) -0.011(3) 0.009(3)
C123 0.023(3) 0.060(5) 0.048(4) 0.002(4) -0.012(3) -0.008(3)
C124 0.024(3) 0.037(4) 0.034(3) 0.008(3) -0.008(3) -0.009(3)
C125 0.020(3) 0.025(3) 0.038(3) 0.005(3) -0.008(3) -0.002(2)
C126 0.035(4) 0.038(4) 0.044(4) 0.004(3) 0.000(3) 0.010(3)
C127 0.022(3) 0.036(4) 0.039(3) 0.009(3) -0.005(3) -0.009(3)
C128 0.056(5) 0.020(4) 0.045(4) 0.009(3) -0.011(3) -0.008(3)
C129 0.093(6) 0.021(4) 0.051(4) 0.010(3) -0.031(4) -0.013(4)
C130 0.082(6) 0.057(6) 0.035(4) 0.022(4) -0.019(4) -0.034(4)
C131 0.044(5) 0.100(7) 0.050(4) 0.024(5) 0.012(4) -0.007(4)
C132 0.028(4) 0.101(7) 0.052(4) 0.029(4) 0.013(3) 0.010(4)
C133 0.026(3) 0.044(4) 0.024(3) -0.001(3) -0.003(3) -0.021(3)
C134 0.073(6) 0.138(9) 0.035(4) 0.005(5) 0.000(4) -0.084(6)
C135 0.025(3) 0.034(4) 0.026(3) -0.001(3) -0.008(3) -0.015(3)
C136 0.105(7) 0.058(5) 0.023(3) -0.002(3) -0.013(4) 0.018(5)
C137 0.184(11) 0.093(7) 0.024(4) -0.013(4) 0.019(5) -0.018(7)
C138 0.081(6) 0.076(6) 0.064(5) -0.032(5) 0.028(5) -0.036(5)
C139 0.090(6) 0.060(6) 0.121(6) -0.051(5) -0.050(6) 0.016(5)
C140 0.150(9) 0.024(4) 0.068(5) -0.012(4) -0.060(6) 0.000(5)
B1 0.018(4) 0.112(10) 0.045(6) 0.000(6) 0.001(4) -0.018(5)
F1 0.076(4) 0.170(6) 0.089(4) -0.022(4) 0.011(3) -0.067(4)
F2 0.094(5) 0.299(11) 0.049(3) 0.057(5) -0.012(3) -0.049(6)
F3 0.026(2) 0.261(8) 0.057(3) 0.046(4) 0.004(2) -0.002(3)
F4 0.152(6) 0.166(7) 0.079(4) -0.063(5) -0.013(4) 0.003(6)
B2 0.041(5) 0.035(5) 0.046(6) 0.002(4) -0.008(4) -0.001(4)
F5 0.081(4) 0.147(6) 0.125(5) 0.035(4) -0.002(3) 0.060(4)
F6 0.130(5) 0.210(8) 0.034(3) -0.010(4) -0.007(3) 0.010(5)
F7 0.090(5) 0.089(5) 0.279(10) -0.010(5) -0.016(5) -0.055(4)
F8 0.030(2) 0.105(4) 0.040(2) -0.001(2) 0.0019(18) -0.005(2)
Cl1 0.055(3) 0.040(3) 0.051(3) 0.007(2) 0.0027(19) 0.003(2)
Cl2 0.055(5) 0.085(7) 0.045(4) -0.018(4) -0.005(3) 0.000(4)
Cl1' 0.0427(17) 0.0360(19) 0.0456(17) -0.0033(14) 0.0089(13) 0.0064(13)
Cl2' 0.049(4) 0.092(6) 0.034(2) -0.010(3) 0.005(2) 0.000(3)

loop_
_atom_type_symbol
_atom_type_description
_atom_type_scat_dispersion_real
_atom_type_scat_dispersion_imag
_atom_type_scat_source
C C 0.0033 0.0016 'International Tables Vol C Tables 4.2.6.8 and 6.1.1.4'
H H 0.0000 0.0000 'International Tables Vol C Tables 4.2.6.8 and 6.1.1.4'
B B 0.0013 0.0007 'International Tables Vol C Tables 4.2.6.8 and 6.1.1.4'
N N 0.0061 0.0033 'International Tables Vol C Tables 4.2.6.8 and 6.1.1.4'
F F 0.0171 0.0103 'International Tables Vol C Tables 4.2.6.8 and 6.1.1.4'
Ag Ag -0.8971 1.1015 'International Tables Vol C Tables 4.2.6.8 and 6.1.1.4'
Cl Cl 0.1484 0.1585 'International Tables Vol C Tables 4.2.6.8 and 6.1.1.4'

loop_
_geom_angle_atom_site_label_1
_geom_angle_atom_site_label_2
_geom_angle_atom_site_label_3
_geom_angle
C1 Ag1 C36 172.1(2)
C2 N1 C4 121.9(5)
C2 N1 C12 120.8(4)
C4 N1 C12 117.1(4)
C3 N2 C28 122.7(5)
C3 N2 C20 118.5(4)
C28 N2 C20 118.1(4)
C37 N3 C47 121.4(5)
C37 N3 C39 121.2(5)
C47 N3 C39 116.5(4)
C38 N4 C63 122.4(5)
C38 N4 C55 119.5(5)
C63 N4 C55 117.2(5)
C2 C1 C3 59.3(4)
C2 C1 Ag1 142.8(4)
C3 C1 Ag1 157.7(4)
N1 C2 C3 149.3(6)
N1 C2 C1 150.2(6)
C3 C2 C1 60.4(4)
N2 C3 C2 150.2(6)
N2 C3 C1 149.5(5)
C2 C3 C1 60.2(4)
N1 C4 C5 113.1(4)
N1 C4 C6 112.9(5)
C5 C4 C6 111.0(5)
C7 C6 C11 118.6(6)
C7 C6 C4 121.4(5)
C11 C6 C4 120.0(5)
C8 C7 C6 120.5(7)
C7 C8 C9 120.0(7)
C10 C9 C8 120.1(7)
C9 C10 C11 119.4(6)
C10 C11 C6 121.3(6)
N1 C12 C13 110.1(5)
N1 C12 C14 110.0(4)
C13 C12 C14 116.1(5)
C19 C14 C15 119.0(6)
C19 C14 C12 122.2(5)
C15 C14 C12 118.7(5)
C16 C15 C14 121.6(7)
C17 C16 C15 118.4(8)
C16 C17 C18 121.4(8)
C17 C18 C19 120.2(7)
C14 C19 C18 119.3(7)
N2 C20 C22 111.1(4)
N2 C20 C21 109.2(5)
C22 C20 C21 115.6(5)
C27 C22 C23 118.3(5)
C27 C22 C20 119.1(5)
C23 C22 C20 122.5(5)
C24 C23 C22 120.0(6)
C25 C24 C23 121.5(6)
C24 C25 C26 118.5(5)
C25 C26 C27 120.8(6)
C26 C27 C22 120.8(6)
N2 C28 C29 112.6(4)
N2 C28 C30 111.7(4)
C29 C28 C30 111.7(5)
C35 C30 C31 118.3(5)
C35 C30 C28 121.8(5)
C31 C30 C28 119.9(5)
C32 C31 C30 120.7(5)
C31 C32 C33 121.0(5)
C32 C33 C34 118.6(6)
C33 C34 C35 120.5(6)
C30 C35 C34 120.8(5)
C37 C36 C38 59.1(4)
C37 C36 Ag1 145.7(4)
C38 C36 Ag1 154.9(4)
N3 C37 C38 148.8(6)
N3 C37 C36 150.5(5)
C38 C37 C36 60.6(4)
N4 C38 C37 149.8(6)
N4 C38 C36 149.9(6)
C37 C38 C36 60.3(4)
N3 C39 C40 112.2(4)
N3 C39 C41 111.0(4)
C40 C39 C41 113.1(5)
C46 C41 C42 118.4(6)
C46 C41 C39 120.7(5)
C42 C41 C39 120.9(5)
C41 C42 C43 120.4(6)
C44 C43 C42 120.6(6)
C45 C44 C43 119.2(6)
C44 C45 C46 121.1(6)
C41 C46 C45 120.4(6)
N3 C47 C49 110.2(4)
N3 C47 C48 109.7(5)
C49 C47 C48 117.3(5)
C50 C49 C54 118.0(6)
C50 C49 C47 123.4(5)
C54 C49 C47 118.6(5)
C49 C50 C51 120.0(6)
C52 C51 C50 121.6(6)
C51 C52 C53 118.0(7)
C54 C53 C52 121.3(7)
C53 C54 C49 121.1(6)
N4 C55 C57 110.6(5)
N4 C55 C56 109.8(5)
C57 C55 C56 115.5(5)
C58 C57 C62 119.4(7)
C58 C57 C55 120.8(6)
C62 C57 C55 119.8(6)
C59 C58 C57 122.2(9)
C60 C59 C58 117.1(9)
C61 C60 C59 123.7(8)
C60 C61 C62 117.9(9)
C57 C62 C61 119.5(8)
N4 C63 C64 113.2(4)
N4 C63 C65 111.3(4)
C64 C63 C65 111.7(5)
C66 C65 C70 118.9(6)
C66 C65 C63 122.0(5)
C70 C65 C63 119.0(5)
C65 C66 C67 120.5(6)
C68 C67 C66 120.6(7)
C69 C68 C67 119.4(6)
C68 C69 C70 120.1(7)
C69 C70 C65 120.6(6)
C71 Ag2 C106 175.3(2)
C72 N5 C82 120.4(4)
C72 N5 C74 121.4(5)
C82 N5 C74 117.3(5)
C73 N6 C90 121.5(5)
C73 N6 C98 119.6(5)
C90 N6 C98 118.6(4)
C107 N7 C117 119.1(5)
C107 N7 C109 121.5(5)
C117 N7 C109 117.5(5)
C108 N8 C125 121.5(5)
C108 N8 C133 121.1(5)
C125 N8 C133 117.3(5)
C73 C71 C72 59.3(4)
C73 C71 Ag2 150.0(5)
C72 C71 Ag2 150.7(4)
N5 C72 C73 151.0(5)
N5 C72 C71 149.0(5)
C73 C72 C71 60.0(4)
N6 C73 C72 152.0(6)
N6 C73 C71 147.2(6)
C72 C73 C71 60.8(4)
N5 C74 C76 113.1(4)
N5 C74 C75 110.9(5)
C76 C74 C75 112.5(5)
C81 C76 C77 119.3(5)
C81 C76 C74 122.1(5)
C77 C76 C74 118.6(5)
C78 C77 C76 119.8(6)
C77 C78 C79 120.4(6)
C80 C79 C78 119.9(6)
C79 C80 C81 119.4(6)
C76 C81 C80 121.1(5)
N5 C82 C83 111.0(5)
N5 C82 C84 109.8(5)
C83 C82 C84 116.3(5)
C85 C84 C89 118.2(6)
C85 C84 C82 122.8(5)
C89 C84 C82 119.0(5)
C84 C85 C86 120.7(7)
C87 C86 C85 119.9(7)
C86 C87 C88 120.7(7)
C87 C88 C89 119.5(7)
C84 C89 C88 120.9(6)
N6 C90 C91 111.7(5)
N6 C90 C92 111.1(5)
C91 C90 C92 115.1(5)
C97 C92 C93 118.9(6)
C97 C92 C90 122.4(5)
C93 C92 C90 118.7(5)
C92 C93 C94 121.3(7)
C95 C94 C93 119.6(7)
C96 C95 C94 119.1(7)
C95 C96 C97 121.6(6)
C92 C97 C96 119.6(6)
N6 C98 C100 112.1(5)
N6 C98 C99 109.3(5)
C100 C98 C99 113.6(5)
C105 C100 C101 115.2(7)
C105 C100 C98 122.2(6)
C101 C100 C98 122.5(6)
C100 C101 C102 120.7(8)
C103 C102 C101 122.9(9)
C104 C103 C102 117.0(9)
C103 C104 C105 120.9(7)
C104 C105 C100 123.3(8)
C107 C106 C108 58.9(4)
C107 C106 Ag2 150.0(5)
C108 C106 Ag2 150.9(5)
N7 C107 C108 151.9(6)
N7 C107 C106 146.9(6)
C108 C107 C106 61.2(4)
N8 C108 C107 150.7(6)
N8 C108 C106 149.3(6)
C107 C108 C106 60.0(4)
N7 C109 C110 112.5(6)
N7 C109 C111 111.6(5)
C110 C109 C111 112.2(5)
C112 C111 C116 118.2(6)
C112 C111 C109 120.1(5)
C116 C111 C109 121.6(6)
C113 C112 C111 120.9(6)
C112 C113 C114 120.0(6)
C113 C114 C115 119.7(6)
C116 C115 C114 119.5(5)
C115 C116 C111 121.7(6)
N7 C117 C118 111.1(5)
N7 C117 C119 111.0(5)
C118 C117 C119 114.0(5)
C120 C119 C124 118.1(6)
C120 C119 C117 118.9(5)
C124 C119 C117 123.0(5)
C119 C120 C121 122.3(6)
C120 C121 C122 118.9(6)
C123 C122 C121 119.2(6)
C124 C123 C122 121.1(6)
C123 C124 C119 120.4(6)
N8 C125 C127 113.1(5)
N8 C125 C126 110.5(5)
C127 C125 C126 115.4(5)
C132 C127 C128 118.2(6)
C132 C127 C125 119.2(6)
C128 C127 C125 122.5(6)
C127 C128 C129 120.2(7)
C130 C129 C128 121.0(7)
C131 C130 C129 118.6(7)
C130 C131 C132 121.3(8)
C127 C132 C131 120.6(7)
N8 C133 C134 108.9(5)
N8 C133 C135 112.0(5)
C134 C133 C135 113.8(6)
C136 C135 C140 117.2(6)
C136 C135 C133 118.5(6)
C140 C135 C133 124.1(6)
C135 C136 C137 120.9(8)
C138 C137 C136 122.2(9)
C139 C138 C137 117.2(8)
C138 C139 C140 121.3(9)
C135 C140 C139 121.1(8)
F3 B1 F1 111.4(9)
F3 B1 F4 109.2(9)
F1 B1 F4 106.0(8)
F3 B1 F2 111.2(7)
F1 B1 F2 113.0(9)
F4 B1 F2 105.8(9)
F7 B2 F6 114.4(8)
F7 B2 F8 110.5(7)
F6 B2 F8 109.5(7)
F7 B2 F5 107.3(8)
F6 B2 F5 108.5(7)
F8 B2 F5 106.2(7)
Cl2 C199 Cl1 109.8(8)
Cl2' C200 Cl1' 110.8(7)

loop_
_geom_bond_atom_site_label_1
_geom_bond_atom_site_label_2
_geom_bond_distance
Ag1 C1 2.059(6)
Ag1 C36 2.063(6)
N1 C2 1.328(7)
N1 C4 1.477(6)
N1 C12 1.483(7)
N2 C3 1.329(6)
N2 C28 1.479(6)
N2 C20 1.484(7)
N3 C37 1.330(7)
N3 C47 1.485(7)
N3 C39 1.499(7)
N4 C38 1.331(7)
N4 C63 1.475(7)
N4 C55 1.490(7)
C1 C2 1.400(8)
C1 C3 1.403(8)
C2 C3 1.387(7)
C4 C5 1.518(8)
C4 C6 1.519(8)
C6 C7 1.380(8)
C6 C11 1.383(7)
C7 C8 1.377(9)
C8 C9 1.386(9)
C9 C10 1.368(9)
C10 C11 1.382(8)
C12 C13 1.515(8)
C12 C14 1.521(7)
C14 C19 1.376(7)
C14 C15 1.388(8)
C15 C16 1.388(8)
C16 C17 1.362(10)
C17 C18 1.365(10)
C18 C19 1.403(9)
C20 C22 1.511(7)
C20 C21 1.518(8)
C22 C27 1.391(7)
C22 C23 1.395(7)
C23 C24 1.391(8)
C24 C25 1.376(8)
C25 C26 1.384(8)
C26 C27 1.385(7)
C28 C29 1.516(7)
C28 C30 1.527(7)
C30 C35 1.372(7)
C30 C31 1.388(7)
C31 C32 1.371(7)
C32 C33 1.373(8)
C33 C34 1.380(8)
C34 C35 1.383(7)
C36 C37 1.396(8)
C36 C38 1.400(8)
C37 C38 1.378(8)
C39 C40 1.514(8)
C39 C41 1.524(7)
C41 C46 1.376(7)
C41 C42 1.376(7)
C42 C43 1.383(8)
C43 C44 1.370(9)
C44 C45 1.347(8)
C45 C46 1.386(8)
C47 C49 1.507(8)
C47 C48 1.514(8)
C49 C50 1.383(7)
C49 C54 1.389(7)
C50 C51 1.400(8)
C51 C52 1.364(9)
C52 C53 1.382(9)
C53 C54 1.371(8)
C55 C57 1.509(8)
C55 C56 1.526(8)
C57 C58 1.376(9)
C57 C62 1.383(9)
C58 C59 1.375(11)
C59 C60 1.372(14)
C60 C61 1.361(13)
C61 C62 1.415(10)
C63 C64 1.521(7)
C63 C65 1.523(8)
C65 C66 1.381(7)
C65 C70 1.398(7)
C66 C67 1.396(8)
C67 C68 1.385(9)
C68 C69 1.385(9)
C69 C70 1.396(8)
Ag2 C71 2.070(6)
Ag2 C106 2.071(6)
N5 C72 1.326(7)
N5 C82 1.480(7)
N5 C74 1.487(7)
N6 C73 1.326(7)
N6 C90 1.484(7)
N6 C98 1.493(7)
N7 C107 1.342(7)
N7 C117 1.474(7)
N7 C109 1.498(7)
N8 C108 1.331(7)
N8 C125 1.482(8)
N8 C133 1.498(7)
C71 C73 1.383(8)
C71 C72 1.394(8)
C72 C73 1.373(8)
C74 C76 1.519(8)
C74 C75 1.531(8)
C76 C81 1.374(7)
C76 C77 1.389(7)
C77 C78 1.383(8)
C78 C79 1.383(8)
C79 C80 1.377(7)
C80 C81 1.388(7)
C82 C83 1.503(9)
C82 C84 1.518(8)
C84 C85 1.387(7)
C84 C89 1.388(8)
C85 C86 1.389(8)
C86 C87 1.364(9)
C87 C88 1.372(9)
C88 C89 1.388(8)
C90 C91 1.509(9)
C90 C92 1.519(8)
C92 C97 1.376(7)
C92 C93 1.391(8)
C93 C94 1.393(9)
C94 C95 1.380(9)
C95 C96 1.375(9)
C96 C97 1.398(8)
C98 C100 1.509(9)
C98 C99 1.528(9)
C100 C105 1.373(8)
C100 C101 1.374(9)
C101 C102 1.378(11)
C102 C103 1.355(10)
C103 C104 1.344(10)
C104 C105 1.371(10)
C106 C107 1.377(8)
C106 C108 1.394(9)
C107 C108 1.362(8)
C109 C110 1.499(10)
C109 C111 1.523(9)
C111 C112 1.390(8)
C111 C116 1.394(7)
C112 C113 1.379(8)
C113 C114 1.391(8)
C114 C115 1.392(7)
C115 C116 1.370(7)
C117 C118 1.518(8)
C117 C119 1.521(8)
C119 C120 1.380(7)
C119 C124 1.386(7)
C120 C121 1.383(8)
C121 C122 1.390(8)
C122 C123 1.384(8)
C123 C124 1.376(8)
C125 C127 1.516(8)
C125 C126 1.536(8)
C127 C132 1.379(8)
C127 C128 1.383(8)
C128 C129 1.388(9)
C129 C130 1.370(9)
C130 C131 1.359(9)
C131 C132 1.381(9)
C133 C134 1.523(9)
C133 C135 1.526(8)
C135 C136 1.356(8)
C135 C140 1.358(8)
C136 C137 1.368(9)
C137 C138 1.351(10)
C138 C139 1.345(10)
C139 C140 1.382(10)
B1 F3 1.334(9)
B1 F1 1.339(10)
B1 F4 1.366(12)
B1 F2 1.379(10)
B2 F7 1.329(10)
B2 F6 1.337(10)
B2 F8 1.362(9)
B2 F5 1.394(10)
C199 Cl2 1.754(12)
C199 Cl1 1.770(11)
C200 Cl2' 1.764(11)
C200 Cl1' 1.765(10)

loop_
_geom_torsion_atom_site_label_1
_geom_torsion_atom_site_label_2
_geom_torsion_atom_site_label_3
_geom_torsion_atom_site_label_4
_geom_torsion
C36 Ag1 C1 C2 -15(2)
C36 Ag1 C1 C3 173.8(13)
C4 N1 C2 C3 -174.1(8)
C12 N1 C2 C3 0.0(13)
C4 N1 C2 C1 6.8(14)
C12 N1 C2 C1 -179.1(9)
C3 C1 C2 N1 179.5(12)
Ag1 C1 C2 N1 3.1(16)
Ag1 C1 C2 C3 -176.3(8)
C28 N2 C3 C2 -178.3(9)
C20 N2 C3 C2 -8.7(13)
C28 N2 C3 C1 6.5(13)
C20 N2 C3 C1 176.2(9)
N1 C2 C3 N2 3.4(18)
C1 C2 C3 N2 -177.1(11)
N1 C2 C3 C1 -179.5(11)
C2 C1 C3 N2 177.2(11)
Ag1 C1 C3 N2 -9(2)
Ag1 C1 C3 C2 174.2(12)
C2 N1 C4 C5 35.0(7)
C12 N1 C4 C5 -139.4(5)
C2 N1 C4 C6 -92.0(6)
C12 N1 C4 C6 93.6(6)
N1 C4 C6 C7 45.4(8)
C5 C4 C6 C7 -82.8(7)
N1 C4 C6 C11 -135.4(6)
C5 C4 C6 C11 96.4(6)
C11 C6 C7 C8 1.2(10)
C4 C6 C7 C8 -179.6(7)
C6 C7 C8 C9 -1.9(12)
C7 C8 C9 C10 1.0(14)
C8 C9 C10 C11 0.5(13)
C9 C10 C11 C6 -1.2(11)
C7 C6 C11 C10 0.3(10)
C4 C6 C11 C10 -178.9(6)
C2 N1 C12 C13 -90.6(6)
C4 N1 C12 C13 83.9(6)
C2 N1 C12 C14 140.3(5)
C4 N1 C12 C14 -45.2(6)
N1 C12 C14 C19 105.5(6)
C13 C12 C14 C19 -20.3(8)
N1 C12 C14 C15 -69.9(6)
C13 C12 C14 C15 164.4(5)
C19 C14 C15 C16 0.1(9)
C12 C14 C15 C16 175.6(6)
C14 C15 C16 C17 -0.8(10)
C15 C16 C17 C18 2.2(12)
C16 C17 C18 C19 -2.9(12)
C15 C14 C19 C18 -0.8(9)
C12 C14 C19 C18 -176.1(6)
C17 C18 C19 C14 2.2(10)
C3 N2 C20 C22 143.6(5)
C28 N2 C20 C22 -46.3(6)
C3 N2 C20 C21 -87.8(6)
C28 N2 C20 C21 82.4(6)
N2 C20 C22 C27 -67.9(6)
C21 C20 C22 C27 167.0(5)
N2 C20 C22 C23 112.7(6)
C21 C20 C22 C23 -12.4(8)
C27 C22 C23 C24 -0.7(8)
C20 C22 C23 C24 178.8(5)
C22 C23 C24 C25 1.1(8)
C23 C24 C25 C26 0.0(9)
C24 C25 C26 C27 -1.5(9)
C25 C26 C27 C22 1.9(9)
C23 C22 C27 C26 -0.8(8)
C20 C22 C27 C26 179.8(5)
C3 N2 C28 C29 34.0(7)
C20 N2 C28 C29 -135.6(5)
C3 N2 C28 C30 -92.5(6)
C20 N2 C28 C30 97.8(5)
N2 C28 C30 C35 40.6(7)
C29 C28 C30 C35 -86.5(6)
N2 C28 C30 C31 -140.8(5)
C29 C28 C30 C31 92.1(6)
C35 C30 C31 C32 0.1(8)
C28 C30 C31 C32 -178.6(5)
C30 C31 C32 C33 -1.1(9)
C31 C32 C33 C34 1.0(10)
C32 C33 C34 C35 0.1(11)
C31 C30 C35 C34 1.0(9)
C28 C30 C35 C34 179.7(6)
C33 C34 C35 C30 -1.1(11)
C1 Ag1 C36 C37 -46(2)
C1 Ag1 C36 C38 121.7(17)
C47 N3 C37 C38 -22.3(13)
C39 N3 C37 C38 168.7(8)
C47 N3 C37 C36 161.5(9)
C39 N3 C37 C36 -7.5(13)
C38 C36 C37 N3 177.7(11)
Ag1 C36 C37 N3 -8.5(16)
Ag1 C36 C37 C38 173.8(8)
C63 N4 C38 C37 172.6(9)
C55 N4 C38 C37 -18.4(13)
C63 N4 C38 C36 -7.3(13)
C55 N4 C38 C36 161.8(9)
N3 C37 C38 N4 2.2(18)
C36 C37 C38 N4 -179.9(11)
N3 C37 C38 C36 -177.8(11)
C37 C36 C38 N4 179.9(11)
Ag1 C36 C38 N4 8.2(18)
Ag1 C36 C38 C37 -171.7(11)
C37 N3 C39 C40 44.8(7)
C47 N3 C39 C40 -124.7(5)
C37 N3 C39 C41 -82.9(6)
C47 N3 C39 C41 107.6(5)
N3 C39 C41 C46 64.6(7)
C40 C39 C41 C46 -62.6(7)
N3 C39 C41 C42 -113.7(6)
C40 C39 C41 C42 119.1(6)
C46 C41 C42 C43 0.7(9)
C39 C41 C42 C43 179.0(6)
C41 C42 C43 C44 -0.1(10)
C42 C43 C44 C45 -1.3(12)
C43 C44 C45 C46 2.1(12)
C42 C41 C46 C45 0.1(10)
C39 C41 C46 C45 -178.2(6)
C44 C45 C46 C41 -1.5(11)
C37 N3 C47 C49 129.7(5)
C39 N3 C47 C49 -60.8(6)
C37 N3 C47 C48 -99.7(6)
C39 N3 C47 C48 69.8(6)
N3 C47 C49 C50 125.8(5)
C48 C47 C49 C50 -0.6(8)
N3 C47 C49 C54 -53.4(7)
C48 C47 C49 C54 -179.9(6)
C54 C49 C50 C51 -0.2(8)
C47 C49 C50 C51 -179.5(6)
C49 C50 C51 C52 0.3(9)
C50 C51 C52 C53 -0.3(10)
C51 C52 C53 C54 0.2(11)
C52 C53 C54 C49 -0.1(11)
C50 C49 C54 C53 0.1(10)
C47 C49 C54 C53 179.4(6)
C38 N4 C55 C57 141.4(5)
C63 N4 C55 C57 -49.0(6)
C38 N4 C55 C56 -90.0(6)
C63 N4 C55 C56 79.6(6)
N4 C55 C57 C58 104.9(7)
C56 C55 C57 C58 -20.6(9)
N4 C55 C57 C62 -76.1(7)
C56 C55 C57 C62 158.4(6)
C62 C57 C58 C59 -0.5(11)
C55 C57 C58 C59 178.6(7)
C57 C58 C59 C60 0.3(13)
C58 C59 C60 C61 1.6(14)
C59 C60 C61 C62 -3.2(14)
C58 C57 C62 C61 -1.2(10)
C55 C57 C62 C61 179.8(6)
C60 C61 C62 C57 2.9(12)
C38 N4 C63 C64 34.9(7)
C55 N4 C63 C64 -134.4(5)
C38 N4 C63 C65 -91.9(6)
C55 N4 C63 C65 98.8(5)
N4 C63 C65 C66 44.4(7)
C64 C63 C65 C66 -83.2(6)
N4 C63 C65 C70 -139.1(5)
C64 C63 C65 C70 93.3(6)
C70 C65 C66 C67 -1.0(8)
C63 C65 C66 C67 175.5(5)
C65 C66 C67 C68 0.4(9)
C66 C67 C68 C69 0.4(10)
C67 C68 C69 C70 -0.7(11)
C68 C69 C70 C65 0.2(10)
C66 C65 C70 C69 0.7(9)
C63 C65 C70 C69 -175.9(6)
C106 Ag2 C71 C73 -131(3)
C106 Ag2 C71 C72 47(3)
C82 N5 C72 C73 0.4(14)
C74 N5 C72 C73 -168.5(10)
C82 N5 C72 C71 178.5(9)
C74 N5 C72 C71 9.7(13)
C73 C71 C72 N5 -179.0(11)
Ag2 C71 C72 N5 2.5(18)
Ag2 C71 C72 C73 -178.5(11)
C90 N6 C73 C72 -3.3(15)
C98 N6 C73 C72 -176.8(11)
C90 N6 C73 C71 -179.6(9)
C98 N6 C73 C71 6.9(14)
N5 C72 C73 N6 1(2)
C71 C72 C73 N6 -177.7(14)
N5 C72 C73 C71 178.9(12)
C72 C71 C73 N6 178.0(12)
Ag2 C71 C73 N6 -3.4(19)
Ag2 C71 C73 C72 178.6(11)
C72 N5 C74 C76 -83.1(6)
C82 N5 C74 C76 107.7(6)
C72 N5 C74 C75 44.4(7)
C82 N5 C74 C75 -124.8(6)
N5 C74 C76 C81 71.0(7)
C75 C74 C76 C81 -55.7(7)
N5 C74 C76 C77 -110.6(6)
C75 C74 C76 C77 122.8(6)
C81 C76 C77 C78 -1.5(8)
C74 C76 C77 C78 180.0(5)
C76 C77 C78 C79 2.0(8)
C77 C78 C79 C80 -2.0(9)
C78 C79 C80 C81 1.4(10)
C77 C76 C81 C80 1.0(9)
C74 C76 C81 C80 179.4(6)
C79 C80 C81 C76 -0.9(9)
C72 N5 C82 C83 -100.0(6)
C74 N5 C82 C83 69.3(6)
C72 N5 C82 C84 130.0(5)
C74 N5 C82 C84 -60.7(7)
N5 C82 C84 C85 117.8(6)
C83 C82 C84 C85 -9.3(8)
N5 C82 C84 C89 -61.0(7)
C83 C82 C84 C89 172.0(6)
C89 C84 C85 C86 0.4(8)
C82 C84 C85 C86 -178.4(6)
C84 C85 C86 C87 0.9(9)
C85 C86 C87 C88 -0.2(11)
C86 C87 C88 C89 -1.7(11)
C85 C84 C89 C88 -2.3(9)
C82 C84 C89 C88 176.5(6)
C87 C88 C89 C84 3.0(10)
C73 N6 C90 C91 -109.4(6)
C98 N6 C90 C91 64.2(7)
C73 N6 C90 C92 120.6(6)
C98 N6 C90 C92 -65.8(7)
N6 C90 C92 C97 108.6(7)
C91 C90 C92 C97 -19.5(8)
N6 C90 C92 C93 -70.5(7)
C91 C90 C92 C93 161.3(6)
C97 C92 C93 C94 -0.5(9)
C90 C92 C93 C94 178.7(6)
C92 C93 C94 C95 0.0(10)
C93 C94 C95 C96 1.4(11)
C94 C95 C96 C97 -2.4(11)
C93 C92 C97 C96 -0.5(9)
C90 C92 C97 C96 -179.7(6)
C95 C96 C97 C92 2.0(10)
C73 N6 C98 C100 -57.6(7)
C90 N6 C98 C100 128.7(5)
C73 N6 C98 C99 69.2(8)
C90 N6 C98 C99 -104.5(6)
N6 C98 C100 C105 153.2(6)
C99 C98 C100 C105 28.8(9)
N6 C98 C100 C101 -31.0(8)
C99 C98 C100 C101 -155.5(7)
C105 C100 C101 C102 -0.1(10)
C98 C100 C101 C102 -176.1(8)
C100 C101 C102 C103 0.2(14)
C101 C102 C103 C104 -0.4(16)
C102 C103 C104 C105 0.4(15)
C103 C104 C105 C100 -0.3(14)
C101 C100 C105 C104 0.1(11)
C98 C100 C105 C104 176.1(7)
C71 Ag2 C106 C107 91(3)
C71 Ag2 C106 C108 -79(3)
C117 N7 C107 C108 -4.3(14)
C109 N7 C107 C108 -168.0(10)
C117 N7 C107 C106 179.8(8)
C109 N7 C107 C106 16.0(12)
C108 C106 C107 N7 177.8(11)
Ag2 C106 C107 N7 3.9(16)
Ag2 C106 C107 C108 -174.0(9)
C125 N8 C108 C107 -0.2(13)
C133 N8 C108 C107 177.3(9)
C125 N8 C108 C106 -176.7(9)
C133 N8 C108 C106 0.7(13)
N7 C107 C108 N8 5(2)
C106 C107 C108 N8 -178.0(11)
N7 C107 C108 C106 -177.5(12)
C107 C106 C108 N8 178.1(11)
Ag2 C106 C108 N8 -8.1(17)
Ag2 C106 C108 C107 173.8(10)
C107 N7 C109 C110 34.2(8)
C117 N7 C109 C110 -129.7(6)
C107 N7 C109 C111 -92.8(7)
C117 N7 C109 C111 103.2(6)
N7 C109 C111 C112 -111.9(6)
C110 C109 C111 C112 120.8(6)
N7 C109 C111 C116 72.4(7)
C110 C109 C111 C116 -54.8(7)
C116 C111 C112 C113 -1.8(8)
C109 C111 C112 C113 -177.6(6)
C111 C112 C113 C114 2.3(9)
C112 C113 C114 C115 -1.4(9)
C113 C114 C115 C116 0.1(9)
C114 C115 C116 C111 0.3(8)
C112 C111 C116 C115 0.5(8)
C109 C111 C116 C115 176.3(5)
C107 N7 C117 C118 -90.8(6)
C109 N7 C117 C118 73.6(6)
C107 N7 C117 C119 141.2(5)
C109 N7 C117 C119 -54.4(7)
N7 C117 C119 C120 -68.9(7)
C118 C117 C119 C120 164.7(5)
N7 C117 C119 C124 109.9(6)
C118 C117 C119 C124 -16.5(8)
C124 C119 C120 C121 1.4(8)
C117 C119 C120 C121 -179.8(6)
C119 C120 C121 C122 0.2(9)
C120 C121 C122 C123 -2.1(10)
C121 C122 C123 C124 2.5(10)
C122 C123 C124 C119 -0.9(10)
C120 C119 C124 C123 -1.0(9)
C117 C119 C124 C123 -179.8(6)
C108 N8 C125 C127 105.7(6)
C133 N8 C125 C127 -71.8(6)
C108 N8 C125 C126 -123.1(6)
C133 N8 C125 C126 59.3(6)
N8 C125 C127 C132 -44.1(8)
C126 C125 C127 C132 -172.7(6)
N8 C125 C127 C128 139.1(6)
C126 C125 C127 C128 10.5(8)
C132 C127 C128 C129 -1.3(9)
C125 C127 C128 C129 175.5(6)
C127 C128 C129 C130 2.6(9)
C128 C129 C130 C131 -1.8(11)
C129 C130 C131 C132 -0.4(12)
C128 C127 C132 C131 -0.8(10)
C125 C127 C132 C131 -177.7(7)
C130 C131 C132 C127 1.7(12)
C108 N8 C133 C134 63.7(8)
C125 N8 C133 C134 -118.8(7)
C108 N8 C133 C135 -63.1(7)
C125 N8 C133 C135 114.4(6)
N8 C133 C135 C136 -93.6(7)
C134 C133 C135 C136 142.3(7)
N8 C133 C135 C140 91.4(8)
C134 C133 C135 C140 -32.7(9)
C140 C135 C136 C137 -2.7(10)
C133 C135 C136 C137 -178.1(7)
C135 C136 C137 C138 0.5(13)
C136 C137 C138 C139 0.5(14)
C137 C138 C139 C140 0.8(14)
C136 C135 C140 C139 4.0(12)
C133 C135 C140 C139 179.1(7)
C138 C139 C140 C135 -3.1(14)
